data_4502146
loop_
_publ_author_name
'Huang, Qian'
'Yu, Jiancan'
'Gao, Junkuo'
'Rao, Xingtang'
'Yang, Xiuli'
'Cui, Yuanjing'
'Wu, Chuande'
'Zhang, Zhangjing'
'Xiang, Shengchang'
'Chen, Banglin'
'Qian, Guodong'

_publ_section_title
;
 Two Chiral Nonlinear Optical Coordination Networks Based on Interwoven
 Two-Dimensional Square Grids of Double Helices
;
_journal_issue 12
_journal_name_full 'Crystal Growth &amp; Design'
_journal_page_first 5291
_journal_paper_doi 10.1021/cg101135r
_journal_volume 10
_journal_year 2010
_chemical_absolute_configuration unk
_chemical_formula_sum 'C30 H42 N4 O8 Zn'
_chemical_formula_weight 652.05
_chemical_name_systematic
; 
 ? 
;
_space_group_IT_number 5
_symmetry_cell_setting monoclinic
_symmetry_space_group_name_Hall 'C 2y'
_symmetry_space_group_name_H-M 'C 1 2 1'
_atom_sites_solution_hydrogens geom
_atom_sites_solution_primary direct
_atom_sites_solution_secondary difmap
_audit_creation_method SHELXL-97
_cell_angle_alpha 90.00
_cell_angle_beta 95.750(5)
_cell_angle_gamma 90.00
_cell_formula_units_Z 2
_cell_length_a 19.3447(9)
_cell_length_b 8.9864(5)
_cell_length_c 9.2291(5)
_cell_measurement_reflns_used 2066
_cell_measurement_temperature 293(2)
_cell_measurement_theta_max 29.1762
_cell_measurement_theta_min 3.2097
_cell_volume 1596.31(15)
_computing_cell_refinement
;                                                                       
CrysAlisPro, Oxford Diffraction Ltd.,                                   
Version 1.171.33.52 (release 06-11-2009 CrysAlis171 .NET)               
(compiled Nov  6 2009,16:24:50)                                         
;
_computing_data_collection
;                                                                       
CrysAlisPro, Oxford Diffraction Ltd.,                                   
Version 1.171.33.52 (release 06-11-2009 CrysAlis171 .NET)               
(compiled Nov  6 2009,16:24:50)                                         
;
_computing_data_reduction
;                                                                       
CrysAlisPro, Oxford Diffraction Ltd.,                                   
Version 1.171.33.52 (release 06-11-2009 CrysAlis171 .NET)               
(compiled Nov  6 2009,16:24:50)                                         
;
_computing_molecular_graphics
;                                                                       
 OLEX2: a complete structure solution, refinement and analysis program. 
 Dolomanov et al., J. Appl. Cryst. (2009). 42, 339-341                  
;
_computing_publication_material
;                                                                       
 OLEX2: a complete structure solution, refinement and analysis program. 
 Dolomanov et al., J. Appl. Cryst. (2009). 42, 339-341                  
;
_diffrn_ambient_temperature 293(2)
_diffrn_detector_area_resol_mean 10.3592
_diffrn_measured_fraction_theta_full 0.997
_diffrn_measured_fraction_theta_max 0.997
_diffrn_measurement_device_type 'Xcalibur, Atlas, Gemini ultra'
_diffrn_measurement_method '\w scans'
_diffrn_radiation_monochromator graphite
_diffrn_radiation_source 'fine-focus sealed tube'
_diffrn_radiation_type MoK\a
_diffrn_radiation_wavelength 0.71073
_diffrn_reflns_av_R_equivalents 0.0254
_diffrn_reflns_av_sigmaI/netI 0.0627
_diffrn_reflns_limit_h_max 23
_diffrn_reflns_limit_h_min -23
_diffrn_reflns_limit_k_max 10
_diffrn_reflns_limit_k_min -10
_diffrn_reflns_limit_l_max 8
_diffrn_reflns_limit_l_min -11
_diffrn_reflns_number 3864
_diffrn_reflns_theta_full 25.34
_diffrn_reflns_theta_max 25.34
_diffrn_reflns_theta_min 3.22
_exptl_absorpt_coefficient_mu 0.823
_exptl_absorpt_correction_T_max 0.929
_exptl_absorpt_correction_T_min 0.758
_exptl_absorpt_correction_type multi-scan
_exptl_absorpt_process_details
;                                                                        
CrysAlisPro, Oxford Diffraction Ltd.,                                    
Version 1.171.33.53 (release 17-11-2009 CrysAlis171 .NET)                
(compiled Nov 17 2009,16:58:22)                                          
Empirical absorption correction using spherical harmonics,               
 implemented in SCALE3 ABSPACK scaling algorithm.                        
;
_exptl_crystal_colour COLORLESS
_exptl_crystal_density_diffrn 1.357
_exptl_crystal_density_method 'not measured'
_exptl_crystal_description PLATELET
_exptl_crystal_F_000 688
_exptl_crystal_size_max 0.34
_exptl_crystal_size_mid 0.28
_exptl_crystal_size_min 0.09
_refine_diff_density_max 0.241
_refine_diff_density_min -0.177
_refine_diff_density_rms 0.043
_refine_ls_abs_structure_details 'Flack H D (1983), Acta Cryst. A39, 876-881'
_refine_ls_abs_structure_Flack 0.013(10)
_refine_ls_extinction_method none
_refine_ls_goodness_of_fit_ref 1.036
_refine_ls_hydrogen_treatment mixed
_refine_ls_matrix_type full
_refine_ls_number_parameters 204
_refine_ls_number_reflns 2487
_refine_ls_number_restraints 4
_refine_ls_restrained_S_all 1.036
_refine_ls_R_factor_all 0.0401
_refine_ls_R_factor_gt 0.0340
_refine_ls_shift/su_max 0.000
_refine_ls_shift/su_mean 0.000
_refine_ls_structure_factor_coef Fsqd
_refine_ls_weighting_details 'calc w=1/[\s^2^(Fo^2^)+(0.0063P)^2^+0.0000P] where P=(Fo^2^+2Fc^2^)/3'
_refine_ls_weighting_scheme calc
_refine_ls_wR_factor_gt 0.0447
_refine_ls_wR_factor_ref 0.0455
_reflns_number_gt 2217
_reflns_number_total 2487
_reflns_threshold_expression >2sigma(I)
_cod_data_source_file cg101135r_si_001.cif
_cod_data_source_block zn
_cod_depositor_comments
;
The following automatic conversions were performed:

'_chemical_absolute_configuration' value 'UNK' changed to 'unk'
according to /home/saulius/struct/CIF-dictionaries/cif_core.dic
dictionary named 'cif_core.dic' version 2.4.2 from
2011-04-26.

'_symmetry_cell_setting' value 'Monoclinic' changed to
'monoclinic' according to
/home/saulius/struct/CIF-dictionaries/cif_core.dic dictionary named
'cif_core.dic' version 2.4.2 from 2011-04-26.

Automatic conversion script
Id: cif_fix_values 1715 2011-07-08 13:25:40Z adriana 

The following automatic conversions were performed:

'_exptl_absorpt_correction_type' value 'multi-scan'' was replaced
with the value 'multi-scan' as specified in the replacement file
'src/cod-tools/trunk/data/replacement-values/replacement_values.lst'.

Automatic conversion script
Id: cif_fix_values 5376 2017-05-30 11:51:03Z andrius 
;
_cod_original_cell_volume 1596.32(14)
_cod_original_sg_symbol_H-M 'C 2'
_cod_database_code 4502146

loop_
_symmetry_equiv_pos_as_xyz
'x, y, z'
'-x, y, -z'
'x+1/2, y+1/2, z'
'-x+1/2, y+1/2, -z'

loop_
_atom_site_label
_atom_site_type_symbol
_atom_site_fract_x
_atom_site_fract_y
_atom_site_fract_z
_atom_site_U_iso_or_equiv
_atom_site_adp_type
_atom_site_occupancy
_atom_site_symmetry_multiplicity
_atom_site_calc_flag
_atom_site_refinement_flags
Zn1 Zn 0.5000 0.35921(4) 0.0000 0.03100(14) Uani 1 2 d S
O1 O 0.33409(13) 0.0454(3) -0.6554(2) 0.0573(7) Uani 1 1 d .
O2 O 0.43919(10) -0.5599(2) -0.8656(2) 0.0440(6) Uani 1 1 d .
O3 O 0.39272(11) -0.4452(3) -1.0609(2) 0.0569(7) Uani 1 1 d .
O4 O 0.31003(12) -0.3451(3) -1.2996(3) 0.0618(7) Uani 1 1 d D
H4A H 0.2683(9) -0.360(5) -1.298(4) 0.093 Uiso 1 1 d D
H4B H 0.3377(14) -0.382(4) -1.235(3) 0.093 Uiso 1 1 d D
N1 N 0.44662(12) 0.2157(3) -0.1450(2) 0.0348(7) Uani 1 1 d .
N2 N 0.35278(11) -0.0878(2) -0.4467(2) 0.0394(7) Uani 1 1 d .
H2 H 0.3458 -0.1735 -0.4094 0.047 Uiso 1 1 calc R
C1 C 0.40717(16) 0.1546(4) -0.3924(3) 0.0529(10) Uani 1 1 d .
H1 H 0.4024 0.1833 -0.4897 0.063 Uiso 1 1 calc R
C2 C 0.43874(17) 0.2478(4) -0.2860(3) 0.0513(10) Uani 1 1 d .
H2A H 0.4555 0.3388 -0.3153 0.062 Uiso 1 1 calc R
C3 C 0.42217(16) 0.0854(4) -0.1066(3) 0.0423(9) Uani 1 1 d .
H3 H 0.4262 0.0612 -0.0081 0.051 Uiso 1 1 calc R
C4 C 0.39112(15) -0.0164(4) -0.2041(3) 0.0407(8) Uani 1 1 d .
H4 H 0.3758 -0.1074 -0.1717 0.049 Uiso 1 1 calc R
C5 C 0.38307(14) 0.0186(3) -0.3510(3) 0.0347(8) Uani 1 1 d .
C6 C 0.33251(16) -0.0737(4) -0.5935(3) 0.0377(8) Uani 1 1 d .
C7 C 0.31161(16) -0.2185(4) -0.6682(3) 0.0358(8) Uani 1 1 d .
H7 H 0.2876 -0.2797 -0.6011 0.043 Uiso 1 1 calc R
C8 C 0.26314(15) -0.1963(3) -0.8084(3) 0.0513(10) Uani 1 1 d .
H8A H 0.2153 -0.2152 -0.7913 0.062 Uiso 1 1 calc R
H8B H 0.2667 -0.0955 -0.8445 0.062 Uiso 1 1 calc R
C9 C 0.28745(16) -0.3086(4) -0.9173(3) 0.0507(10) Uani 1 1 d .
H9B H 0.2482 -0.3656 -0.9612 0.061 Uiso 1 1 calc R
H9A H 0.3086 -0.2570 -0.9940 0.061 Uiso 1 1 calc R
C10 C 0.34038(13) -0.4121(3) -0.8349(3) 0.0295(7) Uani 1 1 d .
C11 C 0.37582(15) -0.3072(3) -0.7123(3) 0.0366(8) Uani 1 1 d .
C12 C 0.42815(16) -0.2063(4) -0.7747(4) 0.0644(11) Uani 1 1 d .
H12B H 0.4065 -0.1573 -0.8600 0.097 Uiso 1 1 calc R
H12C H 0.4668 -0.2644 -0.8003 0.097 Uiso 1 1 calc R
H12A H 0.4443 -0.1332 -0.7034 0.097 Uiso 1 1 calc R
C13 C 0.41170(17) -0.3939(4) -0.5819(3) 0.0665(11) Uani 1 1 d .
H13B H 0.4342 -0.3252 -0.5128 0.100 Uiso 1 1 calc R
H13C H 0.4456 -0.4604 -0.6152 0.100 Uiso 1 1 calc R
H13A H 0.3776 -0.4501 -0.5363 0.100 Uiso 1 1 calc R
C14 C 0.30410(16) -0.5432(4) -0.7714(3) 0.0554(10) Uani 1 1 d .
H14B H 0.3381 -0.6071 -0.7204 0.083 Uiso 1 1 calc R
H14C H 0.2786 -0.5979 -0.8485 0.083 Uiso 1 1 calc R
H14A H 0.2727 -0.5075 -0.7050 0.083 Uiso 1 1 calc R
C15 C 0.39364(15) -0.4753(3) -0.9303(3) 0.0360(8) Uani 1 1 d .

loop_
_atom_site_aniso_label
_atom_site_aniso_U_11
_atom_site_aniso_U_22
_atom_site_aniso_U_33
_atom_site_aniso_U_23
_atom_site_aniso_U_13
_atom_site_aniso_U_12
Zn1 0.0351(3) 0.0296(3) 0.0277(3) 0.000 0.0007(2) 0.000
O1 0.0845(19) 0.0378(17) 0.0444(15) 0.0018(13) -0.0191(13) 0.0000(14)
O2 0.0433(13) 0.0493(14) 0.0398(12) 0.0000(10) 0.0059(10) 0.0207(11)
O3 0.0662(17) 0.0748(19) 0.0306(14) 0.0064(13) 0.0088(11) 0.0202(14)
O4 0.0692(18) 0.0612(17) 0.0535(16) 0.0149(13) -0.0015(13) -0.0167(16)
N1 0.0400(15) 0.0333(17) 0.0302(16) -0.0017(13) -0.0012(12) -0.0106(12)
N2 0.0535(16) 0.0310(18) 0.0330(14) -0.0062(12) 0.0008(11) -0.0092(12)
C1 0.085(3) 0.044(2) 0.0286(19) 0.0031(18) -0.0023(17) -0.022(2)
C2 0.075(2) 0.042(2) 0.035(2) 0.0058(17) -0.0052(18) -0.0243(19)
C3 0.052(2) 0.046(2) 0.0282(18) -0.0020(17) 0.0004(15) -0.0168(18)
C4 0.048(2) 0.0340(19) 0.039(2) -0.0002(16) 0.0009(15) -0.0097(16)
C5 0.0359(17) 0.0328(19) 0.0348(19) -0.0080(15) 0.0009(14) -0.0050(15)
C6 0.0396(19) 0.037(2) 0.035(2) -0.0038(17) -0.0003(15) 0.0017(15)
C7 0.0359(18) 0.035(2) 0.035(2) -0.0096(16) 0.0004(15) 0.0032(15)
C8 0.054(2) 0.048(2) 0.048(2) -0.0175(16) -0.0145(16) 0.0143(16)
C9 0.053(2) 0.058(3) 0.0383(19) -0.0073(19) -0.0061(16) 0.0173(18)
C10 0.0274(16) 0.0310(18) 0.0298(16) -0.0016(14) 0.0010(12) 0.0048(14)
C11 0.0278(17) 0.040(2) 0.0412(19) -0.0080(17) 0.0013(14) -0.0011(15)
C12 0.048(2) 0.057(3) 0.091(3) -0.024(2) 0.0225(18) -0.0199(18)
C13 0.070(2) 0.076(3) 0.049(2) -0.017(2) -0.0196(18) 0.025(2)
C14 0.049(2) 0.045(2) 0.074(3) -0.006(2) 0.0181(18) -0.0074(17)
C15 0.0341(17) 0.0351(19) 0.038(2) -0.0039(16) -0.0024(15) 0.0023(15)

loop_
_atom_type_symbol
_atom_type_description
_atom_type_scat_dispersion_real
_atom_type_scat_dispersion_imag
_atom_type_scat_source
C C 0.0033 0.0016 'International Tables Vol C Tables 4.2.6.8 and 6.1.1.4'
H H 0.0000 0.0000 'International Tables Vol C Tables 4.2.6.8 and 6.1.1.4'
O O 0.0106 0.0060 'International Tables Vol C Tables 4.2.6.8 and 6.1.1.4'
Zn Zn 0.2839 1.4301 'International Tables Vol C Tables 4.2.6.8 and 6.1.1.4'
N N 0.0061 0.0033 'International Tables Vol C Tables 4.2.6.8 and 6.1.1.4'

loop_
_geom_angle_atom_site_label_1
_geom_angle_atom_site_label_2
_geom_angle_atom_site_label_3
_geom_angle
_geom_angle_site_symmetry_1
_geom_angle_site_symmetry_3
O2 Zn1 O2 135.88(12) 2_664 1_566
O2 Zn1 N1 96.67(9) 2_664 .
O2 Zn1 N1 110.75(9) 1_566 .
O2 Zn1 N1 110.75(9) 2_664 2_655
O2 Zn1 N1 96.67(9) 1_566 2_655
N1 Zn1 N1 102.48(13) . 2_655
C15 O2 Zn1 111.22(19) . 1_544
H4A O4 H4B 119(3) . .
C3 N1 C2 116.5(2) . .
C3 N1 Zn1 123.3(2) . .
C2 N1 Zn1 120.1(2) . .
C6 N2 C5 128.4(3) . .
C6 N2 H2 115.8 . .
C5 N2 H2 115.8 . .
C5 C1 C2 118.6(3) . .
C5 C1 H1 120.7 . .
C2 C1 H1 120.7 . .
N1 C2 C1 124.2(3) . .
N1 C2 H2A 117.9 . .
C1 C2 H2A 117.9 . .
N1 C3 C4 123.8(3) . .
N1 C3 H3 118.1 . .
C4 C3 H3 118.1 . .
C3 C4 C5 119.2(3) . .
C3 C4 H4 120.4 . .
C5 C4 H4 120.4 . .
C1 C5 C4 117.7(3) . .
C1 C5 N2 124.5(3) . .
C4 C5 N2 117.7(3) . .
O1 C6 N2 121.7(3) . .
O1 C6 C7 124.2(3) . .
N2 C6 C7 114.0(3) . .
C6 C7 C8 112.8(2) . .
C6 C7 C11 112.0(3) . .
C8 C7 C11 106.3(2) . .
C6 C7 H7 108.5 . .
C8 C7 H7 108.5 . .
C11 C7 H7 108.5 . .
C9 C8 C7 105.4(2) . .
C9 C8 H8A 110.7 . .
C7 C8 H8A 110.7 . .
C9 C8 H8B 110.7 . .
C7 C8 H8B 110.7 . .
H8A C8 H8B 108.8 . .
C10 C9 C8 108.0(2) . .
C10 C9 H9B 110.1 . .
C8 C9 H9B 110.1 . .
C10 C9 H9A 110.1 . .
C8 C9 H9A 110.1 . .
H9B C9 H9A 108.4 . .
C14 C10 C9 110.6(2) . .
C14 C10 C15 107.3(2) . .
C9 C10 C15 113.3(2) . .
C14 C10 C11 111.8(2) . .
C9 C10 C11 102.4(2) . .
C15 C10 C11 111.4(2) . .
C12 C11 C13 109.5(3) . .
C12 C11 C7 111.8(3) . .
C13 C11 C7 111.2(3) . .
C12 C11 C10 110.1(3) . .
C13 C11 C10 112.9(2) . .
C7 C11 C10 101.1(2) . .
C11 C12 H12B 109.5 . .
C11 C12 H12C 109.5 . .
H12B C12 H12C 109.5 . .
C11 C12 H12A 109.5 . .
H12B C12 H12A 109.5 . .
H12C C12 H12A 109.5 . .
C11 C13 H13B 109.5 . .
C11 C13 H13C 109.5 . .
H13B C13 H13C 109.5 . .
C11 C13 H13A 109.5 . .
H13B C13 H13A 109.5 . .
H13C C13 H13A 109.5 . .
C10 C14 H14B 109.5 . .
C10 C14 H14C 109.5 . .
H14B C14 H14C 109.5 . .
C10 C14 H14A 109.5 . .
H14B C14 H14A 109.5 . .
H14C C14 H14A 109.5 . .
O3 C15 O2 122.2(3) . .
O3 C15 C10 122.4(3) . .
O2 C15 C10 115.4(3) . .

loop_
_geom_bond_atom_site_label_1
_geom_bond_atom_site_label_2
_geom_bond_distance
_geom_bond_site_symmetry_2
Zn1 O2 1.9347(19) 2_664
Zn1 O2 1.9348(19) 1_566
Zn1 N1 2.060(2) .
Zn1 N1 2.060(2) 2_655
O1 C6 1.215(3) .
O2 C15 1.267(3) .
O2 Zn1 1.9348(19) 1_544
O3 C15 1.234(3) .
O4 H4A 0.821(17) .
O4 H4B 0.827(17) .
N1 C3 1.324(3) .
N1 C2 1.327(3) .
N2 C6 1.378(3) .
N2 C5 1.390(3) .
N2 H2 0.8600 .
C1 C5 1.376(4) .
C1 C2 1.385(4) .
C1 H1 0.9300 .
C2 H2A 0.9300 .
C3 C4 1.378(4) .
C3 H3 0.9300 .
C4 C5 1.385(4) .
C4 H4 0.9300 .
C6 C7 1.509(4) .
C7 C8 1.533(4) .
C7 C11 1.564(4) .
C7 H7 0.9800 .
C8 C9 1.531(4) .
C8 H8A 0.9700 .
C8 H8B 0.9700 .
C9 C10 1.529(4) .
C9 H9B 0.9700 .
C9 H9A 0.9700 .
C10 C14 1.519(4) .
C10 C15 1.530(4) .
C10 C11 1.576(4) .
C11 C12 1.515(4) .
C11 C13 1.539(4) .
C12 H12B 0.9600 .
C12 H12C 0.9600 .
C12 H12A 0.9600 .
C13 H13B 0.9600 .
C13 H13C 0.9600 .
C13 H13A 0.9600 .
C14 H14B 0.9600 .
C14 H14C 0.9600 .
C14 H14A 0.9600 .
